data_4306459
loop_
_publ_author_name
'Mathias U. Kramer'
'Dominique Robert'
'Stefan Arndt'
'Peter M. Zeimentz'
'Thomas P. Spaniol'
'Ahmed Yahia'
'Laurent Maron'
'Odile Eisenstein'
'Jun Okuda'

_publ_contact_author_address
;
        Institute for Inorganic Chemistry
        RWTH Aachen University
        Landoltweg 1
        D-52074 Aachen
        Germany
;
_publ_contact_author_email jun.okuda@ac.rwth-aachen.de
_publ_contact_author_fax '0049 241 8092644'
_publ_contact_author_name 'Jun Okuda'
_publ_contact_author_phone '0049 241 8094645'
_publ_section_title
;
Cationic Methyl Complexes of the Rare-Earth Metals: An Experimental and
Computational Study on Synthesis, Structure, and Reactivity
;
_journal_name_full 'Inorganic Chemistry'
_journal_page_first 9265
_journal_page_last 9278
_journal_paper_doi 10.1021/ic801259n
_journal_volume 47
_journal_year 2008
_chemical_formula_sum 'C29 H71 Li3 O5 Tb2'
_chemical_formula_weight 838.52
_chemical_name_systematic
;

 ?

;
_space_group_IT_number 41
_symmetry_cell_setting orthorhombic
_symmetry_space_group_name_Hall 'A 2 -2ab'
_symmetry_space_group_name_H-M 'A b a 2'
_atom_sites_solution_hydrogens geom
_atom_sites_solution_primary direct
_atom_sites_solution_secondary difmap
_audit_creation_method SHELXL-97
_cell_angle_alpha 90.00
_cell_angle_beta 90.00
_cell_angle_gamma 90.00
_cell_formula_units_Z 4
_cell_length_a 16.447(3)
_cell_length_b 16.171(3)
_cell_length_c 15.734(3)
_cell_measurement_reflns_used 7317
_cell_measurement_temperature 150(2)
_cell_measurement_theta_max 23.57
_cell_measurement_theta_min 2.19
_cell_volume 4184.7(13)
_computing_cell_refinement 'Bruker SMART'
_computing_data_collection 'Bruker SMART'
_computing_data_reduction 'Bruker SAINT'
_computing_molecular_graphics 'ORTEP-III (Farrugia, 1999)'
_computing_structure_refinement 'SHELXL-97 (Sheldrick, 1997)'
_computing_structure_solution 'SHELXS-86 (Sheldrick, 1986)'
_diffrn_ambient_temperature 150(2)
_diffrn_measured_fraction_theta_full 0.966
_diffrn_measured_fraction_theta_max 0.966
_diffrn_measurement_device_type 'CCD area detector'
_diffrn_measurement_method 'omega scans'
_diffrn_radiation_monochromator graphite
_diffrn_radiation_source 'fine-focus sealed tube'
_diffrn_radiation_type MoK\a
_diffrn_radiation_wavelength 0.71073
_diffrn_reflns_av_R_equivalents 0.0493
_diffrn_reflns_av_sigmaI/netI 0.0409
_diffrn_reflns_limit_h_max 22
_diffrn_reflns_limit_h_min -22
_diffrn_reflns_limit_k_max 21
_diffrn_reflns_limit_k_min -21
_diffrn_reflns_limit_l_max 20
_diffrn_reflns_limit_l_min -19
_diffrn_reflns_number 26164
_diffrn_reflns_theta_full 29.09
_diffrn_reflns_theta_max 29.09
_diffrn_reflns_theta_min 2.19
_exptl_absorpt_coefficient_mu 3.379
_exptl_absorpt_correction_T_max 0.3371
_exptl_absorpt_correction_T_min 0.1647
_exptl_absorpt_correction_type multi-scan
_exptl_absorpt_process_details 'Bruker SADABS'
_exptl_crystal_colour yellow
_exptl_crystal_density_diffrn 1.331
_exptl_crystal_density_method 'not measured'
_exptl_crystal_description fragment
_exptl_crystal_F_000 1696
_exptl_crystal_size_max 0.70
_exptl_crystal_size_mid 0.50
_exptl_crystal_size_min 0.32
_refine_diff_density_max 1.116
_refine_diff_density_min -0.379
_refine_diff_density_rms 0.093
_refine_ls_abs_structure_details 'Flack H D (1983), Acta Cryst. A39, 876-881'
_refine_ls_abs_structure_Flack 0.00(2)
_refine_ls_extinction_method none
_refine_ls_goodness_of_fit_ref 1.034
_refine_ls_hydrogen_treatment noref
_refine_ls_matrix_type full
_refine_ls_number_parameters 180
_refine_ls_number_reflns 5224
_refine_ls_number_restraints 1
_refine_ls_restrained_S_all 1.034
_refine_ls_R_factor_all 0.0455
_refine_ls_R_factor_gt 0.0303
_refine_ls_shift/su_max 0.001
_refine_ls_shift/su_mean 0.000
_refine_ls_structure_factor_coef Fsqd
_refine_ls_weighting_details 'calc w=1/[\s^2^(Fo^2^)+(0.0381P)^2^+1.1359P] where P=(Fo^2^+2Fc^2^)/3'
_refine_ls_weighting_scheme calc
_refine_ls_wR_factor_gt 0.0708
_refine_ls_wR_factor_ref 0.0782
_reflns_number_gt 4072
_reflns_number_total 5224
_reflns_threshold_expression >2sigma(I)
_cod_data_source_file ic801259n_si_002_03.cif
_cod_data_source_block 1'-Tb
_cod_database_code 4306459

loop_
_symmetry_equiv_pos_as_xyz
'x, y, z'
'-x, -y, z'
'-x+1/2, y+1/2, z'
'x+1/2, -y+1/2, z'
'x, y+1/2, z+1/2'
'-x, -y+1/2, z+1/2'
'-x+1/2, y+1, z+1/2'
'x+1/2, -y+1, z+1/2'

loop_
_atom_site_label
_atom_site_type_symbol
_atom_site_fract_x
_atom_site_fract_y
_atom_site_fract_z
_atom_site_U_iso_or_equiv
_atom_site_adp_type
_atom_site_occupancy
_atom_site_symmetry_multiplicity
_atom_site_calc_flag
_atom_site_refinement_flags
_atom_site_disorder_assembly
_atom_site_disorder_group
Tb Tb 0.435674(9) -0.416197(11) -0.00302(6) 0.04106(7) Uani 1 1 d . . .
Li1 Li 0.3505(6) -0.3095(5) 0.1277(6) 0.053(2) Uani 1 1 d . . .
Li2 Li 0.5000 -0.5000 -0.1616(12) 0.084(6) Uani 1 2 d S . .
O1 O 0.3715(2) -0.3362(3) 0.2470(3) 0.0660(10) Uani 1 1 d . . .
O2 O 0.2714(3) -0.2165(3) 0.1331(3) 0.0739(12) Uani 1 1 d . . .
O3 O 0.5000 -0.5000 -0.2855(3) 0.0812(18) Uani 1 2 d S . .
C1 C 0.4071(4) -0.3738(4) -0.1504(4) 0.0673(16) Uani 1 1 d . . .
H1A H 0.3490 -0.3807 -0.1622 0.101 Uiso 1 1 calc R . .
H1B H 0.4387 -0.4083 -0.1896 0.101 Uiso 1 1 calc R . .
H1C H 0.4223 -0.3157 -0.1580 0.101 Uiso 1 1 calc R . .
C2 C 0.5000 -0.5000 0.1196(5) 0.057(2) Uani 1 2 d S . .
H2A H 0.5529 -0.5155 0.1399 0.085 Uiso 0.50 1 d PR . .
H2B H 0.4603 -0.5388 0.1399 0.085 Uiso 0.50 1 d PR . .
H2C H 0.4868 -0.4457 0.1399 0.085 Uiso 0.50 1 d PR . .
C3 C 0.4142(3) -0.5688(3) -0.0690(3) 0.0469(11) Uani 1 1 d . . .
H3A H 0.4182 -0.6259 -0.0528 0.070 Uiso 1 1 d R . .
H3B H 0.4235 -0.5637 -0.1290 0.070 Uiso 1 1 d R . .
H3C H 0.3609 -0.5484 -0.0554 0.070 Uiso 1 1 d R . .
C4 C 0.4705(3) -0.2795(3) 0.0652(4) 0.0584(13) Uani 1 1 d . . .
H4A H 0.4777 -0.2375 0.0210 0.088 Uiso 1 1 calc R . .
H4B H 0.5210 -0.2852 0.0978 0.088 Uiso 1 1 calc R . .
H4C H 0.4264 -0.2629 0.1034 0.088 Uiso 1 1 calc R . .
C5 C 0.2953(3) -0.4176(3) 0.0606(4) 0.0568(13) Uani 1 1 d . . .
H5A H 0.2867 -0.3667 0.0933 0.085 Uiso 1 1 calc R . .
H5B H 0.2898 -0.4655 0.0983 0.085 Uiso 1 1 calc R . .
H5C H 0.2548 -0.4210 0.0151 0.085 Uiso 1 1 calc R . .
C6 C 0.3372(6) -0.4064(6) 0.2902(6) 0.103(3) Uani 1 1 d . . .
H6A H 0.2817 -0.3932 0.3106 0.123 Uiso 1 1 calc R . .
H6B H 0.3338 -0.4542 0.2511 0.123 Uiso 1 1 calc R . .
C7 C 0.3890(8) -0.4257(7) 0.3606(7) 0.138(5) Uani 1 1 d . . .
H7A H 0.4107 -0.4826 0.3549 0.166 Uiso 1 1 calc R . .
H7B H 0.3583 -0.4221 0.4146 0.166 Uiso 1 1 calc R . .
C8 C 0.4549(11) -0.3661(9) 0.3601(9) 0.210(9) Uani 1 1 d . . .
H8A H 0.4608 -0.3409 0.4171 0.252 Uiso 1 1 calc R . .
H8B H 0.5066 -0.3940 0.3454 0.252 Uiso 1 1 calc R . .
C9 C 0.4368(6) -0.3027(7) 0.2978(6) 0.120(4) Uani 1 1 d . . .
H9A H 0.4196 -0.2509 0.3260 0.144 Uiso 1 1 calc R . .
H9B H 0.4850 -0.2910 0.2621 0.144 Uiso 1 1 calc R . .
C10 C 0.2329(6) -0.1835(6) 0.0608(5) 0.099(3) Uani 1 1 d . . .
H10A H 0.2182 -0.1252 0.0724 0.119 Uiso 1 1 calc R . .
H10B H 0.1818 -0.2143 0.0507 0.119 Uiso 1 1 calc R . .
C11 C 0.2813(5) -0.1865(6) -0.0148(7) 0.122(4) Uani 1 1 d . . .
H11A H 0.3387 -0.1791 0.0000 0.182 Uiso 1 1 calc R . .
H11B H 0.2644 -0.1423 -0.0536 0.182 Uiso 1 1 calc R . .
H11C H 0.2740 -0.2402 -0.0427 0.182 Uiso 1 1 calc R . .
C12 C 0.2123(6) -0.2197(7) 0.2057(6) 0.128(4) Uani 1 1 d . . .
H12A H 0.1617 -0.2461 0.1850 0.154 Uiso 1 1 calc R . .
H12B H 0.2353 -0.2561 0.2502 0.154 Uiso 1 1 calc R . .
C13 C 0.1922(6) -0.1472(7) 0.2423(6) 0.147(5) Uani 1 1 d . . .
H13A H 0.2416 -0.1191 0.2616 0.220 Uiso 1 1 calc R . .
H13B H 0.1565 -0.1575 0.2910 0.220 Uiso 1 1 calc R . .
H13C H 0.1639 -0.1123 0.2008 0.220 Uiso 1 1 calc R . .
C14 C 0.4311(6) -0.5243(10) -0.3351(6) 0.147(5) Uani 1 1 d . . .
H14A H 0.3831 -0.4899 -0.3216 0.177 Uiso 1 1 calc R . .
H14B H 0.4175 -0.5832 -0.3256 0.177 Uiso 1 1 calc R . .
C15 C 0.4595(10) -0.5098(18) -0.4248(8) 0.231(10) Uani 1 1 d . . .
H15A H 0.4504 -0.5603 -0.4592 0.277 Uiso 1 1 calc R . .
H15B H 0.4279 -0.4641 -0.4506 0.277 Uiso 1 1 calc R . .

loop_
_atom_site_aniso_label
_atom_site_aniso_U_11
_atom_site_aniso_U_22
_atom_site_aniso_U_33
_atom_site_aniso_U_23
_atom_site_aniso_U_13
_atom_site_aniso_U_12
Tb 0.03900(10) 0.04076(10) 0.04343(11) 0.00311(18) -0.0021(2) 0.00432(7)
Li1 0.056(5) 0.049(5) 0.054(5) 0.014(4) 0.002(4) 0.003(4)
Li2 0.079(11) 0.102(14) 0.070(12) 0.000 0.000 -0.029(10)
O1 0.063(2) 0.072(3) 0.064(2) 0.0110(19) -0.008(2) 0.0085(19)
O2 0.075(3) 0.082(3) 0.064(3) 0.013(2) 0.003(2) 0.041(2)
O3 0.075(4) 0.126(6) 0.043(3) 0.000 0.000 0.012(4)
C1 0.064(3) 0.073(4) 0.065(4) 0.017(3) -0.011(3) 0.006(3)
C2 0.069(5) 0.049(4) 0.052(5) 0.000 0.000 0.023(4)
C3 0.041(2) 0.049(3) 0.051(3) 0.005(2) 0.000(2) -0.006(2)
C4 0.049(3) 0.043(3) 0.084(4) -0.003(3) 0.004(3) 0.002(2)
C5 0.040(3) 0.059(3) 0.071(3) -0.004(3) -0.002(2) -0.003(2)
C6 0.086(6) 0.132(8) 0.090(6) 0.045(5) 0.006(4) -0.012(5)
C7 0.166(12) 0.150(10) 0.099(8) 0.064(7) -0.012(7) -0.029(8)
C8 0.34(2) 0.139(11) 0.151(11) 0.008(10) -0.174(14) -0.029(13)
C9 0.186(12) 0.094(7) 0.080(6) -0.011(5) -0.040(6) -0.023(6)
C10 0.113(6) 0.117(6) 0.066(4) 0.010(4) -0.004(4) 0.063(5)
C11 0.123(6) 0.163(7) 0.079(7) 0.034(6) 0.031(6) 0.093(6)
C12 0.128(7) 0.158(9) 0.099(7) 0.040(6) 0.031(5) 0.074(7)
C13 0.182(10) 0.177(11) 0.080(5) 0.025(6) 0.046(7) 0.112(9)
C14 0.189(14) 0.187(13) 0.065(6) -0.011(7) -0.025(6) -0.049(8)
C15 0.30(3) 0.32(2) 0.065(6) 0.025(13) -0.038(9) 0.00(3)

loop_
_atom_type_symbol
_atom_type_description
_atom_type_scat_dispersion_real
_atom_type_scat_dispersion_imag
_atom_type_scat_source
C C 0.0033 0.0016 'International Tables Vol C Tables 4.2.6.8 and 6.1.1.4'
H H 0.0000 0.0000 'International Tables Vol C Tables 4.2.6.8 and 6.1.1.4'
Li Li -0.0003 0.0001 'International Tables Vol C Tables 4.2.6.8 and 6.1.1.4'
O O 0.0106 0.0060 'International Tables Vol C Tables 4.2.6.8 and 6.1.1.4'
Tb Tb -0.1723 4.1537 'International Tables Vol C Tables 4.2.6.8 and 6.1.1.4'

loop_
_geom_angle_atom_site_label_1
_geom_angle_atom_site_label_2
_geom_angle_atom_site_label_3
_geom_angle
_geom_angle_site_symmetry_1
_geom_angle_site_symmetry_3
_geom_angle_publ_flag
C1 Tb C5 101.7(2) . . ?
C1 Tb C4 101.6(2) . . ?
C5 Tb C4 92.68(18) . . ?
C1 Tb C2 157.9(2) . . ?
C5 Tb C2 94.24(16) . . ?
C4 Tb C2 92.79(17) . . ?
C1 Tb C3 80.6(2) . 2_645 ?
C5 Tb C3 174.29(17) . 2_645 ?
C4 Tb C3 91.98(17) . 2_645 ?
C2 Tb C3 82.23(15) . 2_645 ?
C1 Tb C3 82.4(2) . . ?
C5 Tb C3 91.43(17) . . ?
C4 Tb C3 173.61(18) . . ?
C2 Tb C3 82.02(14) . . ?
C3 Tb C3 83.65(17) 2_645 . ?
C1 Tb Li1 113.1(2) . . ?
C5 Tb Li1 46.4(2) . . ?
C4 Tb Li1 46.9(2) . . ?
C2 Tb Li1 88.9(2) . . ?
C3 Tb Li1 137.6(2) 2_645 . ?
C3 Tb Li1 136.1(2) . . ?
C1 Tb Li2 54.2(3) . . ?
C5 Tb Li2 130.10(15) . . ?
C4 Tb Li2 131.52(15) . . ?
C2 Tb Li2 103.7(3) . . ?
C3 Tb Li2 47.26(14) 2_645 . ?
C3 Tb Li2 47.20(14) . . ?
Li1 Tb Li2 167.3(3) . . ?
C1 Tb Tb 109.66(16) . 2_645 ?
C5 Tb Tb 123.89(13) . 2_645 ?
C4 Tb Tb 123.41(13) . 2_645 ?
C2 Tb Tb 48.30(12) . 2_645 ?
C3 Tb Tb 50.50(11) 2_645 2_645 ?
C3 Tb Tb 50.22(12) . 2_645 ?
Li1 Tb Tb 137.20(16) . 2_645 ?
Li2 Tb Tb 55.4(2) . 2_645 ?
C1 Tb H2C 169.9 . . ?
C5 Tb H2C 87.0 . . ?
C4 Tb H2C 72.6 . . ?
C2 Tb H2C 21.8 . . ?
C3 Tb H2C 91.2 2_645 . ?
C3 Tb H2C 102.7 . . ?
Li1 Tb H2C 69.2 . . ?
Li2 Tb H2C 123.3 . . ?
Tb Tb H2C 68.6 2_645 . ?
O1 Li1 O2 103.9(4) . . ?
O1 Li1 Tb 116.4(4) . . ?
O2 Li1 Tb 139.6(4) . . ?
O3 Li2 C3 129.0(4) . 2_645 ?
O3 Li2 C3 129.0(4) . . ?
C3 Li2 C3 101.9(8) 2_645 . ?
O3 Li2 C1 94.0(5) . 2_645 ?
C3 Li2 C1 88.6(4) 2_645 2_645 ?
C3 Li2 C1 86.4(3) . 2_645 ?
O3 Li2 Tb 145.4(2) . . ?
C3 Li2 Tb 58.6(4) 2_645 . ?
C3 Li2 Tb 58.9(4) . . ?
C1 Li2 Tb 120.6(7) 2_645 . ?
O3 Li2 Tb 145.4(2) . 2_645 ?
C3 Li2 Tb 58.9(4) 2_645 2_645 ?
C3 Li2 Tb 58.6(4) . 2_645 ?
C1 Li2 Tb 51.5(3) 2_645 2_645 ?
Tb Li2 Tb 69.1(4) . 2_645 ?
O3 Li2 H3B 107.5 . . ?
C3 Li2 H3B 123.4 2_645 . ?
C3 Li2 H3B 21.5 . . ?
C1 Li2 H3B 86.5 2_645 . ?
Tb Li2 H3B 76.4 . . ?
Tb Li2 H3B 74.9 2_645 . ?
C6 O1 C9 109.0(6) . . ?
C6 O1 Li1 124.0(5) . . ?
C9 O1 Li1 125.4(6) . . ?
C10 O2 C12 109.6(5) . . ?
C10 O2 Li1 123.1(5) . . ?
C12 O2 Li1 115.4(5) . . ?
C14 O3 C14 113.9(9) . 2_645 ?
C14 O3 Li2 123.1(5) . . ?
C14 O3 Li2 123.1(5) 2_645 . ?
Tb C1 H1A 109.5 . . ?
Tb C1 H1B 109.5 . . ?
H1A C1 H1B 109.5 . . ?
Tb C1 H1C 109.5 . . ?
H1A C1 H1C 109.5 . . ?
H1B C1 H1C 109.5 . . ?
Tb C2 Tb 83.4(2) 2_645 . ?
Tb C2 H2A 75.0 2_645 . ?
Tb C2 H2A 139.2 . . ?
Tb C2 H2B 100.6 2_645 . ?
Tb C2 H2B 108.3 . . ?
H2A C2 H2B 109.5 . . ?
Tb C2 H2C 145.2 2_645 . ?
Tb C2 H2C 71.1 . . ?
H2A C2 H2C 109.5 . . ?
H2B C2 H2C 109.5 . . ?
Li2 C3 Tb 74.1(3) . 2_645 ?
Li2 C3 Tb 73.9(3) . . ?
Tb C3 Tb 79.28(14) 2_645 . ?
Li2 C3 H3A 126.0 . . ?
Tb C3 H3A 75.4 2_645 . ?
Tb C3 H3A 140.2 . . ?
Tb C3 H3B 104.0 2_645 . ?
Tb C3 H3B 106.1 . . ?
H3A C3 H3B 109.5 . . ?
Li2 C3 H3C 122.1 . . ?
Tb C3 H3C 141.6 2_645 . ?
Tb C3 H3C 73.8 . . ?
H3A C3 H3C 109.5 . . ?
H3B C3 H3C 109.5 . . ?
Tb C4 H4A 109.5 . . ?
Tb C4 H4B 109.5 . . ?
H4A C4 H4B 109.5 . . ?
Tb C4 H4C 109.5 . . ?
H4A C4 H4C 109.5 . . ?
H4B C4 H4C 109.5 . . ?
Tb C5 H5A 109.5 . . ?
Tb C5 H5B 109.5 . . ?
H5A C5 H5B 109.5 . . ?
Tb C5 H5C 109.5 . . ?
H5A C5 H5C 109.5 . . ?
H5B C5 H5C 109.5 . . ?
C7 C6 O1 107.8(7) . . ?
C7 C6 H6A 110.2 . . ?
O1 C6 H6A 110.2 . . ?
C7 C6 H6B 110.2 . . ?
O1 C6 H6B 110.2 . . ?
H6A C6 H6B 108.5 . . ?
C6 C7 C8 107.1(8) . . ?
C6 C7 H7A 110.3 . . ?
C8 C7 H7A 110.3 . . ?
C6 C7 H7B 110.3 . . ?
C8 C7 H7B 110.3 . . ?
H7A C7 H7B 108.5 . . ?
C9 C8 C7 108.7(10) . . ?
C9 C8 H8A 110.0 . . ?
C7 C8 H8A 110.0 . . ?
C9 C8 H8B 110.0 . . ?
C7 C8 H8B 110.0 . . ?
H8A C8 H8B 108.3 . . ?
O1 C9 C8 105.2(8) . . ?
O1 C9 H9A 110.7 . . ?
C8 C9 H9A 110.7 . . ?
O1 C9 H9B 110.7 . . ?
C8 C9 H9B 110.7 . . ?
H9A C9 H9B 108.8 . . ?
O2 C10 C11 114.1(6) . . ?
O2 C10 H10A 108.7 . . ?
C11 C10 H10A 108.7 . . ?
O2 C10 H10B 108.7 . . ?
C11 C10 H10B 108.7 . . ?
H10A C10 H10B 107.6 . . ?
C10 C11 H11A 109.5 . . ?
C10 C11 H11B 109.5 . . ?
H11A C11 H11B 109.5 . . ?
C10 C11 H11C 109.5 . . ?
H11A C11 H11C 109.5 . . ?
H11B C11 H11C 109.5 . . ?
C13 C12 O2 117.0(10) . . ?
C13 C12 H12A 108.1 . . ?
O2 C12 H12A 108.1 . . ?
C13 C12 H12B 108.1 . . ?
O2 C12 H12B 108.1 . . ?
H12A C12 H12B 107.3 . . ?
C12 C13 H13A 109.5 . . ?
C12 C13 H13B 109.5 . . ?
H13A C13 H13B 109.5 . . ?
C12 C13 H13C 109.5 . . ?
H13A C13 H13C 109.5 . . ?
H13B C13 H13C 109.5 . . ?
O3 C14 C15 102.9(9) . . ?
O3 C14 H14A 111.2 . . ?
C15 C14 H14A 111.2 . . ?
O3 C14 H14B 111.2 . . ?
C15 C14 H14B 111.2 . . ?
H14A C14 H14B 109.1 . . ?
C15 C15 C14 109.7(6) 2_645 . ?
C15 C15 H15A 109.7 2_645 . ?
C14 C15 H15A 109.7 . . ?
C15 C15 H15B 109.7 2_645 . ?
C14 C15 H15B 109.7 . . ?
H15A C15 H15B 108.2 . . ?

loop_
_geom_bond_atom_site_label_1
_geom_bond_atom_site_label_2
_geom_bond_distance
_geom_bond_site_symmetry_2
_geom_bond_publ_flag
Tb C1 2.463(6) . ?
Tb C5 2.516(5) . ?
Tb C4 2.523(5) . ?
Tb C2 2.584(6) . ?
Tb C3 2.689(5) 2_645 ?
Tb C3 2.700(5) . ?
Tb Li1 3.028(9) . ?
Tb Li2 3.030(16) . ?
Tb Tb 3.4385(6) 2_645 ?
Tb H2C 2.4482 . ?
Li1 O1 1.957(10) . ?
Li1 O2 1.991(10) . ?
Li2 O3 1.95(2) . ?
Li2 C3 2.314(13) 2_645 ?
Li2 C3 2.314(13) . ?
Li2 C1 2.555(7) 2_645 ?
Li2 Tb 3.030(16) 2_645 ?
Li2 H3B 1.7052 . ?
O1 C6 1.438(8) . ?
O1 C9 1.444(9) . ?
O2 C10 1.408(8) . ?
O2 C12 1.501(9) . ?
O3 C14 1.430(9) . ?
O3 C14 1.430(9) 2_645 ?
C1 H1A 0.9800 . ?
C1 H1B 0.9800 . ?
C1 H1C 0.9800 . ?
C2 Tb 2.584(6) 2_645 ?
C2 H2A 0.9600 . ?
C2 H2B 0.9600 . ?
C2 H2C 0.9600 . ?
C3 Tb 2.689(5) 2_645 ?
C3 H3A 0.9600 . ?
C3 H3B 0.9600 . ?
C3 H3C 0.9600 . ?
C4 H4A 0.9800 . ?
C4 H4B 0.9800 . ?
C4 H4C 0.9800 . ?
C5 H5A 0.9800 . ?
C5 H5B 0.9800 . ?
C5 H5C 0.9800 . ?
C6 C7 1.432(13) . ?
C6 H6A 0.9900 . ?
C6 H6B 0.9900 . ?
C7 C8 1.450(17) . ?
C7 H7A 0.9900 . ?
C7 H7B 0.9900 . ?
C8 C9 1.450(16) . ?
C8 H8A 0.9900 . ?
C8 H8B 0.9900 . ?
C9 H9A 0.9900 . ?
C9 H9B 0.9900 . ?
C10 C11 1.434(11) . ?
C10 H10A 0.9900 . ?
C10 H10B 0.9900 . ?
C11 H11A 0.9800 . ?
C11 H11B 0.9800 . ?
C11 H11C 0.9800 . ?
C12 C13 1.347(14) . ?
C12 H12A 0.9900 . ?
C12 H12B 0.9900 . ?
C13 H13A 0.9800 . ?
C13 H13B 0.9800 . ?
C13 H13C 0.9800 . ?
C14 C15 1.505(16) . ?
C14 H14A 0.9900 . ?
C14 H14B 0.9900 . ?
C15 C15 1.37(3) 2_645 ?
C15 H15A 0.9900 . ?
C15 H15B 0.9900 . ?

loop_
_geom_torsion_atom_site_label_1
_geom_torsion_atom_site_label_2
_geom_torsion_atom_site_label_3
_geom_torsion_atom_site_label_4
_geom_torsion
_geom_torsion_site_symmetry_1
_geom_torsion_site_symmetry_2
_geom_torsion_site_symmetry_3
_geom_torsion_site_symmetry_4
_geom_torsion_publ_flag
C1 Tb Li1 O1 -178.4(4) . . . . ?
C5 Tb Li1 O1 97.5(5) . . . . ?
C4 Tb Li1 O1 -94.3(5) . . . . ?
C2 Tb Li1 O1 0.6(4) . . . . ?
C3 Tb Li1 O1 -76.6(5) 2_645 . . . ?
C3 Tb Li1 O1 77.9(5) . . . . ?
Li2 Tb Li1 O1 177.0(4) . . . . ?
Tb Tb Li1 O1 1.5(6) 2_645 . . . ?
C1 Tb Li1 O2 4.4(8) . . . . ?
C5 Tb Li1 O2 -79.7(7) . . . . ?
C4 Tb Li1 O2 88.6(7) . . . . ?
C2 Tb Li1 O2 -176.6(7) . . . . ?
C3 Tb Li1 O2 106.2(7) 2_645 . . . ?
C3 Tb Li1 O2 -99.3(7) . . . . ?
Li2 Tb Li1 O2 -0.2(14) . . . . ?
Tb Tb Li1 O2 -175.7(5) 2_645 . . . ?
C1 Tb Li2 O3 -1.5(2) . . . . ?
C5 Tb Li2 O3 72.2(2) . . . . ?
C4 Tb Li2 O3 -73.6(3) . . . . ?
C2 Tb Li2 O3 180.0 . . . . ?
C3 Tb Li2 O3 -114.5(2) 2_645 . . . ?
C3 Tb Li2 O3 114.9(2) . . . . ?
Li1 Tb Li2 O3 3.7(8) . . . . ?
Tb Tb Li2 O3 180.000(1) 2_645 . . . ?
C1 Tb Li2 C3 113.0(3) . . . 2_645 ?
C5 Tb Li2 C3 -173.2(2) . . . 2_645 ?
C4 Tb Li2 C3 41.0(4) . . . 2_645 ?
C2 Tb Li2 C3 -65.5(2) . . . 2_645 ?
C3 Tb Li2 C3 -130.6(4) . . . 2_645 ?
Li1 Tb Li2 C3 118.2(8) . . . 2_645 ?
Tb Tb Li2 C3 -65.5(2) 2_645 . . 2_645 ?
C1 Tb Li2 C3 -116.4(3) . . . . ?
C5 Tb Li2 C3 -42.7(4) . . . . ?
C4 Tb Li2 C3 171.5(2) . . . . ?
C2 Tb Li2 C3 65.1(2) . . . . ?
C3 Tb Li2 C3 130.6(4) 2_645 . . . ?
Li1 Tb Li2 C3 -111.2(8) . . . . ?
Tb Tb Li2 C3 65.1(2) 2_645 . . . ?
C5 Tb Li2 C1 -106.4(3) . . . 2_645 ?
C4 Tb Li2 C1 107.8(3) . . . 2_645 ?
C2 Tb Li2 C1 1.34(18) . . . 2_645 ?
C3 Tb Li2 C1 66.8(3) 2_645 . . 2_645 ?
C3 Tb Li2 C1 -63.8(3) . . . 2_645 ?
Li1 Tb Li2 C1 -175.0(8) . . . 2_645 ?
Tb Tb Li2 C1 1.34(18) 2_645 . . 2_645 ?
C1 Tb Li2 Tb 178.5(2) . . . 2_645 ?
C5 Tb Li2 Tb -107.8(2) . . . 2_645 ?
C4 Tb Li2 Tb 106.4(3) . . . 2_645 ?
C2 Tb Li2 Tb 0.0 . . . 2_645 ?
C3 Tb Li2 Tb 65.5(2) 2_645 . . 2_645 ?
C3 Tb Li2 Tb -65.1(2) . . . 2_645 ?
Li1 Tb Li2 Tb -176.3(8) . . . 2_645 ?
O2 Li1 O1 C6 103.4(6) . . . . ?
Tb Li1 O1 C6 -74.7(7) . . . . ?
O2 Li1 O1 C9 -92.8(7) . . . . ?
Tb Li1 O1 C9 89.1(8) . . . . ?
O1 Li1 O2 C10 -173.0(6) . . . . ?
Tb Li1 O2 C10 4.4(11) . . . . ?
O1 Li1 O2 C12 -34.0(8) . . . . ?
Tb Li1 O2 C12 143.4(8) . . . . ?
C3 Li2 O3 C14 -160.9(8) 2_645 . . . ?
C3 Li2 O3 C14 19.1(8) . . . . ?
C1 Li2 O3 C14 107.7(8) 2_645 . . . ?
Tb Li2 O3 C14 -71.1(8) . . . . ?
Tb Li2 O3 C14 108.9(8) 2_645 . . . ?
C3 Li2 O3 C14 19.1(8) 2_645 . . 2_645 ?
C3 Li2 O3 C14 -160.9(8) . . . 2_645 ?
C1 Li2 O3 C14 -72.3(8) 2_645 . . 2_645 ?
Tb Li2 O3 C14 108.9(8) . . . 2_645 ?
Tb Li2 O3 C14 -71.1(8) 2_645 . . 2_645 ?
C1 Tb C2 Tb -3.2(4) . . . 2_645 ?
C5 Tb C2 Tb 133.07(13) . . . 2_645 ?
C4 Tb C2 Tb -134.03(13) . . . 2_645 ?
C3 Tb C2 Tb -42.41(10) 2_645 . . 2_645 ?
C3 Tb C2 Tb 42.22(12) . . . 2_645 ?
Li1 Tb C2 Tb 179.19(17) . . . 2_645 ?
Li2 Tb C2 Tb 0.0 . . . 2_645 ?
O3 Li2 C3 Tb 138.35(10) . . . 2_645 ?
C3 Li2 C3 Tb -41.65(10) 2_645 . . 2_645 ?
C1 Li2 C3 Tb 46.2(3) 2_645 . . 2_645 ?
Tb Li2 C3 Tb -83.16(17) . . . 2_645 ?
O3 Li2 C3 Tb -138.50(10) . . . . ?
C3 Li2 C3 Tb 41.50(10) 2_645 . . . ?
C1 Li2 C3 Tb 129.3(4) 2_645 . . . ?
Tb Li2 C3 Tb 83.16(17) 2_645 . . . ?
C1 Tb C3 Li2 47.2(3) . . . . ?
C5 Tb C3 Li2 148.8(3) . . . . ?
C2 Tb C3 Li2 -117.2(3) . . . . ?
C3 Tb C3 Li2 -34.1(3) 2_645 . . . ?
Li1 Tb C3 Li2 162.8(4) . . . . ?
Tb Tb C3 Li2 -76.4(3) 2_645 . . . ?
C1 Tb C3 Tb 123.58(19) . . . 2_645 ?
C5 Tb C3 Tb -134.84(18) . . . 2_645 ?
C2 Tb C3 Tb -40.76(12) . . . 2_645 ?
C3 Tb C3 Tb 42.3(2) 2_645 . . 2_645 ?
Li1 Tb C3 Tb -120.8(3) . . . 2_645 ?
Li2 Tb C3 Tb 76.4(3) . . . 2_645 ?
C9 O1 C6 C7 -9.5(11) . . . . ?
Li1 O1 C6 C7 156.5(8) . . . . ?
O1 C6 C7 C8 0.4(15) . . . . ?
C6 C7 C8 C9 8.8(19) . . . . ?
C6 O1 C9 C8 14.7(13) . . . . ?
Li1 O1 C9 C8 -151.2(10) . . . . ?
C7 C8 C9 O1 -14.4(17) . . . . ?
C12 O2 C10 C11 -173.2(9) . . . . ?
Li1 O2 C10 C11 -32.2(12) . . . . ?
C10 O2 C12 C13 -72.9(12) . . . . ?
Li1 O2 C12 C13 142.9(8) . . . . ?
C14 O3 C14 C15 -2.7(12) 2_645 . . . ?
Li2 O3 C14 C15 177.3(12) . . . . ?
O3 C14 C15 C15 8(4) . . . 2_645 ?
